data_4111836
loop_
_publ_author_name
'Archan Dey'
'Michael T. Kirchner'
'Venu R. Vangala'
'Gautam R. Desiraju'
'Raju Mondal'
'Judith A. K. Howard'

_publ_contact_author_address
;
School of Chemistry
University of Hyderabad
Hyderabad 500 046
India
;
_publ_contact_author_email desiraju@uohyd.ernet.in
_publ_contact_author_fax '91 40 23010567'
_publ_contact_author_name 'Professor Gautam R. Desiraju'
_publ_contact_author_phone '91 40 23134828'
_publ_section_title
;
 Crystal Structure Prediction of Aminols: Advantages of a Supramolecular
 Synthon Approach with Experimental Structures
;
_journal_name_full 'Journal of the American Chemical Society'
_journal_page_first 10545
_journal_page_last 10559
_journal_paper_doi 10.1021/ja042738c
_journal_volume 127
_journal_year 2005
_chemical_formula_moiety 'C7 H9 N O'
_chemical_formula_sum 'C7 H9 N O'
_chemical_formula_weight 123.15
_chemical_melting_point 402.5
_chemical_name_common 3A2MP
_chemical_name_systematic 3-Amino-2-methylphenol
_space_group_IT_number 14
_symmetry_cell_setting monoclinic
_symmetry_space_group_name_Hall '-P 2yn'
_symmetry_space_group_name_H-M 'P 1 21/n 1'
_atom_sites_solution_hydrogens geom
_atom_sites_solution_primary direct
_atom_sites_solution_secondary difmap
_audit_creation_method SHELXL-97
_cell_angle_alpha 90.00
_cell_angle_beta 101.661(2)
_cell_angle_gamma 90.00
_cell_formula_units_Z 4
_cell_length_a 6.6782(6)
_cell_length_b 8.1351(7)
_cell_length_c 11.9301(10)
_cell_measurement_reflns_used 3181
_cell_measurement_temperature 100(2)
_cell_measurement_theta_max 27.478
_cell_measurement_theta_min 3.051
_cell_volume 634.76(10)
_computing_cell_refinement 'SMART-NT V5.0 (Bruker, 1998)'
_computing_data_collection 'SMART-NT V5.0 (Bruker, 1998)'
_computing_data_reduction 'SMART-NT V5.0 (Bruker, 1998)'
_computing_molecular_graphics 'Bruker SHELXTL'
_computing_publication_material 'Bruker SHELXTL'
_computing_structure_refinement 'SHELXL-97 (Sheldrick, 1997)'
_computing_structure_solution 'SHELXS-97 (Sheldrick, 1990)'
_diffrn_ambient_temperature 100(2)
_diffrn_detector_area_resol_mean 8
_diffrn_measured_fraction_theta_full 1.000
_diffrn_measured_fraction_theta_max 1.000
_diffrn_measurement_device_type 'Bruker SMART CCD 6K area detector'
_diffrn_measurement_method \w-scans
_diffrn_radiation_monochromator graphite
_diffrn_radiation_source 'fine-focus sealed tube'
_diffrn_radiation_type MoK\a
_diffrn_radiation_wavelength 0.71073
_diffrn_reflns_av_R_equivalents 0.0267
_diffrn_reflns_av_sigmaI/netI 0.0170
_diffrn_reflns_limit_h_max 8
_diffrn_reflns_limit_h_min -8
_diffrn_reflns_limit_k_max 10
_diffrn_reflns_limit_k_min -10
_diffrn_reflns_limit_l_max 15
_diffrn_reflns_limit_l_min -15
_diffrn_reflns_number 6806
_diffrn_reflns_theta_full 27.49
_diffrn_reflns_theta_max 27.49
_diffrn_reflns_theta_min 3.05
_diffrn_standards_decay_% 0
_exptl_absorpt_coefficient_mu 0.087
_exptl_absorpt_correction_type none
_exptl_crystal_colour brown
_exptl_crystal_density_diffrn 1.289
_exptl_crystal_description block
_exptl_crystal_F_000 264
_exptl_crystal_size_max 0.4
_exptl_crystal_size_mid 0.2
_exptl_crystal_size_min 0.2
_refine_diff_density_max 0.300
_refine_diff_density_min -0.158
_refine_diff_density_rms 0.045
_refine_ls_extinction_method none
_refine_ls_goodness_of_fit_ref 1.075
_refine_ls_hydrogen_treatment refall
_refine_ls_matrix_type full
_refine_ls_number_parameters 118
_refine_ls_number_reflns 1464
_refine_ls_number_restraints 0
_refine_ls_restrained_S_all 1.075
_refine_ls_R_factor_all 0.0443
_refine_ls_R_factor_gt 0.0384
_refine_ls_shift/su_max 0.000
_refine_ls_shift/su_mean 0.000
_refine_ls_structure_factor_coef Fsqd
_refine_ls_weighting_details 'calc w=1/[\s^2^(Fo^2^)+(0.0754P)^2^+0.0830P] where P=(Fo^2^+2Fc^2^)/3'
_refine_ls_weighting_scheme calc
_refine_ls_wR_factor_gt 0.1116
_refine_ls_wR_factor_ref 0.1164
_reflns_number_gt 1242
_reflns_number_total 1464
_reflns_threshold_expression I>2\s(I)
_cod_data_source_file ja042738csi20050407_114233_06.cif
_cod_data_source_block 3a
_cod_original_sg_symbol_Hall '-P 2yn '
_cod_database_code 4111836

loop_
_symmetry_equiv_pos_as_xyz
'x, y, z'
'-x+1/2, y+1/2, -z+1/2'
'-x, -y, -z'
'x-1/2, -y-1/2, z-1/2'

loop_
_atom_site_label
_atom_site_type_symbol
_atom_site_fract_x
_atom_site_fract_y
_atom_site_fract_z
_atom_site_U_iso_or_equiv
_atom_site_adp_type
_atom_site_occupancy
_atom_site_symmetry_multiplicity
_atom_site_calc_flag
O1 O 0.22308(12) 0.65733(11) 0.05766(7) 0.0254(2) Uani 1 1 d
C2 C 0.42655(15) 0.81950(13) 0.20077(8) 0.0190(3) Uani 1 1 d
C6 C 0.53494(17) 0.77346(13) 0.01952(9) 0.0215(3) Uani 1 1 d
C3 C 0.59782(15) 0.92073(13) 0.23559(9) 0.0189(3) Uani 1 1 d
N1 N 0.63310(15) 0.99547(12) 0.34571(8) 0.0215(3) Uani 1 1 d
C4 C 0.73738(17) 0.94533(14) 0.16432(9) 0.0222(3) Uani 1 1 d
C1 C 0.39614(16) 0.74962(13) 0.09111(9) 0.0195(3) Uani 1 1 d
C5 C 0.70596(17) 0.87122(14) 0.05745(9) 0.0231(3) Uani 1 1 d
C7 C 0.27778(19) 0.78457(15) 0.27709(10) 0.0257(3) Uani 1 1 d
H6 H 0.508(2) 0.7230(18) -0.0558(13) 0.031(4) Uiso 1 1 d
H4 H 0.856(3) 1.0154(18) 0.1896(14) 0.034(4) Uiso 1 1 d
H5 H 0.810(2) 0.8873(18) 0.0067(13) 0.030(4) Uiso 1 1 d
H112 H 0.728(2) 1.070(2) 0.3509(13) 0.034(4) Uiso 1 1 d
H111 H 0.515(3) 1.044(2) 0.3606(14) 0.041(4) Uiso 1 1 d
H1 H 0.208(3) 0.616(2) -0.0191(18) 0.062(5) Uiso 1 1 d
H7C H 0.262(3) 0.668(2) 0.2918(15) 0.048(5) Uiso 1 1 d
H7B H 0.141(4) 0.816(3) 0.2456(19) 0.071(6) Uiso 1 1 d
H7A H 0.314(3) 0.832(3) 0.347(2) 0.076(6) Uiso 1 1 d

loop_
_atom_site_aniso_label
_atom_site_aniso_U_11
_atom_site_aniso_U_22
_atom_site_aniso_U_33
_atom_site_aniso_U_23
_atom_site_aniso_U_13
_atom_site_aniso_U_12
O1 0.0241(4) 0.0328(5) 0.0191(4) -0.0045(3) 0.0042(3) -0.0067(3)
C2 0.0186(5) 0.0216(5) 0.0169(5) 0.0019(4) 0.0042(4) 0.0023(4)
C6 0.0240(6) 0.0237(6) 0.0174(5) 0.0014(4) 0.0054(4) 0.0035(4)
C3 0.0198(5) 0.0186(5) 0.0176(5) 0.0021(4) 0.0019(4) 0.0032(4)
N1 0.0213(5) 0.0228(5) 0.0193(5) -0.0019(3) 0.0014(4) -0.0013(4)
C4 0.0186(5) 0.0233(5) 0.0247(6) 0.0029(4) 0.0039(4) -0.0003(4)
C1 0.0193(5) 0.0210(5) 0.0177(5) 0.0021(4) 0.0025(4) 0.0012(4)
C5 0.0221(5) 0.0257(6) 0.0232(6) 0.0041(4) 0.0087(4) 0.0024(4)
C7 0.0253(6) 0.0320(7) 0.0215(6) -0.0021(5) 0.0091(4) -0.0042(5)

loop_
_atom_type_symbol
_atom_type_description
_atom_type_scat_dispersion_real
_atom_type_scat_dispersion_imag
_atom_type_scat_source
C C 0.0033 0.0016 'International Tables Vol C Tables 4.2.6.8 and 6.1.1.4'
H H 0.0000 0.0000 'International Tables Vol C Tables 4.2.6.8 and 6.1.1.4'
N N 0.0061 0.0033 'International Tables Vol C Tables 4.2.6.8 and 6.1.1.4'
O O 0.0106 0.0060 'International Tables Vol C Tables 4.2.6.8 and 6.1.1.4'

loop_
_geom_angle_atom_site_label_1
_geom_angle_atom_site_label_2
_geom_angle_atom_site_label_3
_geom_angle
C1 O1 H1 112.9(12)
C3 C2 C1 118.02(9)
C3 C2 C7 122.04(9)
C1 C2 C7 119.94(10)
C5 C6 C1 118.95(10)
C5 C6 H6 122.0(9)
C1 C6 H6 119.0(9)
C4 C3 C2 120.55(10)
C4 C3 N1 119.61(10)
C2 C3 N1 119.81(9)
C3 N1 H112 110.2(10)
C3 N1 H111 111.6(10)
H112 N1 H111 108.9(15)
C5 C4 C3 120.10(10)
C5 C4 H4 120.1(9)
C3 C4 H4 119.8(9)
O1 C1 C6 121.62(9)
O1 C1 C2 116.67(9)
C6 C1 C2 121.71(10)
C4 C5 C6 120.62(10)
C4 C5 H5 119.7(9)
C6 C5 H5 119.6(9)
C2 C7 H7C 113.5(11)
C2 C7 H7B 114.1(14)
H7C C7 H7B 102.1(17)
C2 C7 H7A 113.1(14)
H7C C7 H7A 105.5(17)
H7B C7 H7A 107.6(19)

loop_
_geom_bond_atom_site_label_1
_geom_bond_atom_site_label_2
_geom_bond_distance
O1 C1 1.3683(13)
O1 H1 0.96(2)
C2 C3 1.4025(15)
C2 C1 1.4030(14)
C2 C7 1.5042(14)
C6 C5 1.3902(16)
C6 C1 1.3951(15)
C6 H6 0.971(15)
C3 C4 1.3970(15)
C3 N1 1.4234(14)
N1 H112 0.867(17)
N1 H111 0.929(18)
C4 C5 1.3875(16)
C4 H4 0.974(16)
C5 H5 1.019(14)
C7 H7C 0.974(19)
C7 H7B 0.95(2)
C7 H7A 0.91(2)

loop_
_cod_related_entry_id
_cod_related_entry_database
_cod_related_entry_code
1 ChemSpider 94294
